data_8106643
loop_
_publ_author_name
'Matulkov\'a, Irena'
'Charv\'atov\'a, Hana'
'C\'isa\<rov\'a, Ivana'
'\<St\<epni\<cka, Petr'

_publ_section_title
;
 The crystal structure of the inner salt of
 2-[(aminoiminomethyl)amino]ethylcarbamic acid [systematic name:
 (2-((diaminomethylene)ammonio)ethyl)carbamate], C4H10N4O2
;
_journal_issue 4
_journal_name_full 'Zeitschrift f\"ur Kristallographie - New Crystal Structures'
_journal_page_first 685
_journal_page_last 687
_journal_paper_doi 10.1515/ncrs-2017-0003
_journal_volume 232
_journal_year 2017
_chemical_formula_moiety 'C4 H10 N4 O2'
_chemical_formula_sum 'C4 H10 N4 O2'
_chemical_formula_weight 146.16
_chemical_name_systematic
; 
2-[(aminoiminomethyl)amino]ethylcarbamic acid, inner salt 
;
_space_group_crystal_system orthorhombic
_space_group_IT_number 19
_space_group_name_Hall 'P 2ac 2ab'
_space_group_name_H-M_alt 'P 21 21 21'
_atom_sites_solution_hydrogens mixed
_atom_sites_solution_primary direct
_atom_sites_solution_secondary difmap
_audit_creation_method SHELXL-97
_cell_angle_alpha 90.00
_cell_angle_beta 90.00
_cell_angle_gamma 90.00
_cell_formula_units_Z 4
_cell_length_a 5.4922(3)
_cell_length_b 7.4024(5)
_cell_length_c 17.5083(10)
_cell_measurement_reflns_used 1282
_cell_measurement_temperature 150(2)
_cell_measurement_theta_max 23.90
_cell_measurement_theta_min 2.99
_cell_volume 711.81(7)
_computing_cell_refinement 'Bruker SAINT [18]'
_computing_data_collection 'Bruker APEX2 [17]'
_computing_data_reduction 'Bruker SAINT [18]'
_computing_molecular_graphics 'PLATON [3]'
_computing_publication_material 'PLATON [3]'
_computing_structure_refinement 'SHELXL-97 [2]'
_computing_structure_solution 'SHELXS-97 [2]'
_diffrn_ambient_temperature 150(2)
_diffrn_measured_fraction_theta_full 1.000
_diffrn_measured_fraction_theta_max 1.000
_diffrn_measurement_device_type 'Bruker APEX-II CCD'
_diffrn_measurement_method '\f and \w scans'
_diffrn_radiation_monochromator graphite
_diffrn_radiation_source 'fine-focus sealed tube'
_diffrn_radiation_type MoK\a
_diffrn_radiation_wavelength 0.71073
_diffrn_reflns_av_R_equivalents 0.0357
_diffrn_reflns_av_sigmaI/netI 0.0452
_diffrn_reflns_limit_h_max 6
_diffrn_reflns_limit_h_min -6
_diffrn_reflns_limit_k_max 9
_diffrn_reflns_limit_k_min -9
_diffrn_reflns_limit_l_max 19
_diffrn_reflns_limit_l_min -21
_diffrn_reflns_number 4642
_diffrn_reflns_theta_full 26.05
_diffrn_reflns_theta_max 26.05
_diffrn_reflns_theta_min 2.33
_exptl_absorpt_coefficient_mu 0.110
_exptl_absorpt_correction_T_max 0.992
_exptl_absorpt_correction_T_min 0.986
_exptl_absorpt_correction_type multi-scan
_exptl_absorpt_process_details 'SADABS [16]'
_exptl_crystal_colour colourless
_exptl_crystal_density_diffrn 1.364
_exptl_crystal_density_method 'not measured'
_exptl_crystal_description prism
_exptl_crystal_F_000 312
_exptl_crystal_size_max 0.13
_exptl_crystal_size_mid 0.12
_exptl_crystal_size_min 0.07
_refine_diff_density_max 0.172
_refine_diff_density_min -0.226
_refine_diff_density_rms 0.043
_refine_ls_abs_structure_details 'Flack H D (1983), Acta Cryst. A39, 876-881'
_refine_ls_abs_structure_Flack 0(2)
_refine_ls_extinction_method none
_refine_ls_goodness_of_fit_ref 1.037
_refine_ls_hydrogen_treatment constr
_refine_ls_matrix_type full
_refine_ls_number_parameters 91
_refine_ls_number_reflns 1413
_refine_ls_number_restraints 0
_refine_ls_restrained_S_all 1.037
_refine_ls_R_factor_all 0.0522
_refine_ls_R_factor_gt 0.0395
_refine_ls_shift/su_max 0.000
_refine_ls_shift/su_mean 0.000
_refine_ls_structure_factor_coef Fsqd
_refine_ls_weighting_details 'calc w=1/[\s^2^(Fo^2^)+(0.0501P)^2^+0.0135P] where P=(Fo^2^+2Fc^2^)/3'
_refine_ls_weighting_scheme calc
_refine_ls_wR_factor_gt 0.0873
_refine_ls_wR_factor_ref 0.0923
_reflns_number_gt 1174
_reflns_number_total 1413
_reflns_threshold_expression >2sigma(I)
_cod_data_source_file suppl_ncrs-2017-0003_suppl.cif
_cod_data_source_block hs88car
_cod_depositor_comments
;
The following automatic conversions were performed:

data name '_atom_site_symetry_multiplicity' was replaced with
'_atom_site_symmetry_multiplicity' as specified in the replacement
file 'data/replacement-values/replacement_tags.lst'.

Automatic conversion script
Id: cif_correct_tags 9268 2022-04-12 08:56:07Z antanas 
;
_cod_database_code 8106643
_geom_table_1_table_head
;
Hydrogen bond parameters (in \%A and \%).
;

loop_
_symmetry_equiv_pos_as_xyz
'x, y, z'
'x+1/2, -y+1/2, -z'
'-x, y+1/2, -z+1/2'
'-x+1/2, -y, z+1/2'

loop_
_atom_site_label
_atom_site_type_symbol
_atom_site_fract_x
_atom_site_fract_y
_atom_site_fract_z
_atom_site_U_iso_or_equiv
_atom_site_adp_type
_atom_site_occupancy
_atom_site_symmetry_multiplicity
_atom_site_calc_flag
_atom_site_refinement_flags
_atom_site_disorder_assembly
_atom_site_disorder_group
O1 O -0.2559(3) 0.59419(18) 0.21013(7) 0.0238(4) Uani 1 1 d . . .
O2 O -0.1834(3) 0.51509(19) 0.08891(7) 0.0239(4) Uani 1 1 d . . .
N1 N -0.1035(3) 0.3179(2) 0.18372(9) 0.0212(4) Uani 1 1 d . . .
H1N H -0.0853 0.3133 0.2340 0.025 Uiso 1 1 d R . .
N2 N 0.3761(3) 0.0938(2) 0.06428(9) 0.0203(4) Uani 1 1 d . . .
H2N H 0.3581 0.0968 0.0155 0.024 Uiso 1 1 d R . .
N3 N 0.5681(3) -0.1746(2) 0.04235(9) 0.0243(5) Uani 1 1 d . . .
H3N H 0.5416 -0.1602 -0.0142 0.029 Uiso 1 1 d R . .
H4N H 0.6305 -0.2774 0.0584 0.029 Uiso 1 1 d R . .
N4 N 0.4964(4) -0.0869(2) 0.16612(8) 0.0223(4) Uani 1 1 d . . .
H5N H 0.5674 -0.1897 0.1800 0.027 Uiso 1 1 d R . .
H6N H 0.4130 -0.0208 0.2020 0.027 Uiso 1 1 d R . .
C1 C 0.0044(4) 0.1880(3) 0.13263(11) 0.0205(5) Uani 1 1 d . . .
H1A H -0.0950 0.1810 0.0856 0.025 Uiso 1 1 calc R . .
H1B H 0.0015 0.0675 0.1572 0.025 Uiso 1 1 calc R . .
C2 C 0.2654(4) 0.2343(3) 0.11112(11) 0.0198(5) Uani 1 1 d . . .
H2A H 0.2675 0.3499 0.0827 0.024 Uiso 1 1 calc R . .
H2B H 0.3628 0.2504 0.1582 0.024 Uiso 1 1 calc R . .
C3 C 0.4777(4) -0.0554(3) 0.09168(11) 0.0167(5) Uani 1 1 d . . .
C4 C -0.1833(4) 0.4846(3) 0.16016(11) 0.0182(5) Uani 1 1 d . . .

loop_
_atom_site_aniso_label
_atom_site_aniso_U_11
_atom_site_aniso_U_22
_atom_site_aniso_U_33
_atom_site_aniso_U_23
_atom_site_aniso_U_13
_atom_site_aniso_U_12
O1 0.0367(9) 0.0180(7) 0.0166(6) 0.0005(6) 0.0038(7) 0.0074(7)
O2 0.0376(10) 0.0209(8) 0.0133(7) 0.0026(6) 0.0025(6) 0.0074(7)
N1 0.0290(11) 0.0211(10) 0.0135(8) 0.0040(7) 0.0033(7) 0.0073(9)
N2 0.0264(10) 0.0213(10) 0.0132(7) -0.0005(7) -0.0005(7) 0.0060(9)
N3 0.0341(12) 0.0215(10) 0.0173(8) -0.0030(8) -0.0011(8) 0.0137(9)
N4 0.0315(11) 0.0200(9) 0.0153(8) 0.0013(7) 0.0013(8) 0.0100(9)
C1 0.0261(11) 0.0155(10) 0.0201(10) 0.0003(8) 0.0003(9) 0.0032(10)
C2 0.0239(11) 0.0157(11) 0.0197(9) -0.0011(8) -0.0001(9) 0.0030(10)
C3 0.0149(10) 0.0177(11) 0.0174(10) 0.0006(8) -0.0009(8) -0.0006(9)
C4 0.0190(12) 0.0188(11) 0.0167(9) 0.0026(9) 0.0027(8) 0.0023(10)

loop_
_atom_type_symbol
_atom_type_description
_atom_type_scat_dispersion_real
_atom_type_scat_dispersion_imag
_atom_type_scat_source
C C 0.0033 0.0016 'International Tables Vol C Tables 4.2.6.8 and 6.1.1.4'
H H 0.0000 0.0000 'International Tables Vol C Tables 4.2.6.8 and 6.1.1.4'
N N 0.0061 0.0033 'International Tables Vol C Tables 4.2.6.8 and 6.1.1.4'
O O 0.0106 0.0060 'International Tables Vol C Tables 4.2.6.8 and 6.1.1.4'

loop_
_geom_angle_atom_site_label_1
_geom_angle_atom_site_label_2
_geom_angle_atom_site_label_3
_geom_angle
_geom_angle_site_symmetry_1
_geom_angle_site_symmetry_3
C4 N1 C1 123.00(16) . .
C4 N1 H1N 111.7 . .
C1 N1 H1N 123.0 . .
C3 N2 C2 124.46(16) . .
C3 N2 H2N 115.4 . .
C2 N2 H2N 119.5 . .
C3 N3 H3N 121.0 . .
C3 N3 H4N 120.7 . .
H3N N3 H4N 117.4 . .
C3 N4 H5N 116.9 . .
C3 N4 H6N 122.6 . .
H5N N4 H6N 119.3 . .
N1 C1 C2 113.02(17) . .
N1 C1 H1A 109.0 . .
C2 C1 H1A 109.0 . .
N1 C1 H1B 109.0 . .
C2 C1 H1B 109.0 . .
H1A C1 H1B 107.8 . .
N2 C2 C1 111.83(17) . .
N2 C2 H2A 109.3 . .
C1 C2 H2A 109.3 . .
N2 C2 H2B 109.3 . .
C1 C2 H2B 109.3 . .
H2A C2 H2B 107.9 . .
N2 C3 N4 122.21(18) . .
N2 C3 N3 118.28(17) . .
N4 C3 N3 119.49(18) . .
O1 C4 O2 124.74(18) . .
O1 C4 N1 118.15(16) . .
O2 C4 N1 117.09(18) . .

loop_
_geom_bond_atom_site_label_1
_geom_bond_atom_site_label_2
_geom_bond_distance
_geom_bond_site_symmetry_2
O1 C4 1.258(2) .
O2 C4 1.268(2) .
N1 C4 1.373(3) .
N1 C1 1.441(3) .
N1 H1N 0.8872 .
N2 C3 1.328(3) .
N2 C2 1.457(3) .
N2 H2N 0.8592 .
N3 C3 1.330(3) .
N3 H3N 1.0065 .
N3 H4N 0.8810 .
N4 C3 1.328(2) .
N4 H5N 0.8888 .
N4 H6N 0.9181 .
C1 C2 1.521(3) .
C1 H1A 0.9900 .
C1 H1B 0.9900 .
C2 H2A 0.9900 .
C2 H2B 0.9900 .

loop_
_geom_torsion_atom_site_label_1
_geom_torsion_atom_site_label_2
_geom_torsion_atom_site_label_3
_geom_torsion_atom_site_label_4
_geom_torsion
_geom_torsion_site_symmetry_1
_geom_torsion_site_symmetry_2
_geom_torsion_site_symmetry_3
_geom_torsion_site_symmetry_4
C4 N1 C1 C2 75.8(2) . . . .
C3 N2 C2 C1 -83.2(2) . . . .
N1 C1 C2 N2 175.57(16) . . . .
C2 N2 C3 N4 -2.8(3) . . . .
C2 N2 C3 N3 178.71(19) . . . .
C1 N1 C4 O1 -174.10(19) . . . .
C1 N1 C4 O2 7.5(3) . . . .

loop_
_geom_table_1_atom_site_label_d
_geom_table_1_atom_site_label_h
_geom_table_1_atom_site_label_a
_geom_table_1_distance_dh
_geom_table_1_distance_ha
_geom_table_1_distance_da
_geom_table_1_angle_dha
_geom_table_1_site_symmetry_a
_geom_table_1_publ_flag
N2 H2N O2 0.86 2.02 2.820(2) 154 3_555 yes
N3 H3N O2 1.01 2.10 2.930(2) 139 3_555 yes
N3 H4N O2 0.88 1.92 2.794(2) 171 1_645 yes
N4 H5N O1 0.89 1.94 2.832(2) 176 1_645 yes
N4 H6N O1 0.92 1.96 2.870(2) 171 4_545 yes
